data_7008552
loop_
_publ_author_name
'Barnes, Nicholas A.'
'Godfrey, Stephen M.'
'Halton, Ruth T. A.'
'Pritchard, Robin G.'

_publ_section_title
;
 A comparison of the solid state structures of the selenium(IV)
 compounds PhSeX3(X=Cl, Br).
;
_journal_issue 10
_journal_name_full 'Dalton transactions (Cambridge, England : 2003)'
_journal_page_first 1759
_journal_page_last 1761
_journal_paper_doi 10.1039/b504241k
_journal_year 2005
_chemical_formula_moiety 'C6 H5 Cl3 Se'
_chemical_formula_sum 'C6 H5 Cl3 Se'
_chemical_formula_weight 262.41
_chemical_name_common phenylseleniumtrichloride
_space_group_IT_number 2
_symmetry_cell_setting triclinic
_symmetry_space_group_name_Hall '-P 1'
_symmetry_space_group_name_H-M 'P -1'
_atom_sites_solution_hydrogens geom
_atom_sites_solution_primary direct
_atom_sites_solution_secondary difmap
_audit_creation_method SHELXL-97
_cell_angle_alpha 98.96(3)
_cell_angle_beta 92.70(3)
_cell_angle_gamma 90.73(3)
_cell_formula_units_Z 4
_cell_length_a 7.186(4)
_cell_length_b 8.489(3)
_cell_length_c 13.772(8)
_cell_measurement_reflns_used 25
_cell_measurement_temperature 203(2)
_cell_measurement_theta_max 11.2
_cell_measurement_theta_min 8.4
_cell_volume 828.8(7)
_computing_structure_refinement 'SHELXL-97 (Sheldrick, 1997)'
_computing_structure_solution 'SHELXS-97 (Sheldrick, 1990)'
_diffrn_ambient_temperature 203(2)
_diffrn_measured_fraction_theta_full 0.988
_diffrn_measured_fraction_theta_max 0.988
_diffrn_radiation_monochromator graphite
_diffrn_radiation_source 'fine-focus sealed tube'
_diffrn_radiation_type MoK\a
_diffrn_radiation_wavelength 0.71073
_diffrn_reflns_av_R_equivalents 0.1300
_diffrn_reflns_av_sigmaI/netI 0.1669
_diffrn_reflns_limit_h_max 8
_diffrn_reflns_limit_h_min -8
_diffrn_reflns_limit_k_max 9
_diffrn_reflns_limit_k_min -10
_diffrn_reflns_limit_l_max 16
_diffrn_reflns_limit_l_min 0
_diffrn_reflns_number 2870
_diffrn_reflns_theta_full 24.97
_diffrn_reflns_theta_max 24.97
_diffrn_reflns_theta_min 1.50
_exptl_absorpt_coefficient_mu 5.414
_exptl_absorpt_correction_T_max 0.8545
_exptl_absorpt_correction_T_min 0.4107
_exptl_absorpt_correction_type psi-scan
_exptl_absorpt_process_details
;
A. C. T. North, D. C. Phillips and F. S. Mathews, Acta. Crystallogr.
Sect A, 1968, 24, 351-359.
;
_exptl_crystal_colour orange
_exptl_crystal_density_diffrn 2.103
_exptl_crystal_density_method 'not measured'
_exptl_crystal_description plate
_exptl_crystal_F_000 504
_exptl_crystal_size_max 0.20
_exptl_crystal_size_mid 0.20
_exptl_crystal_size_min 0.03
_refine_diff_density_max 1.185
_refine_diff_density_min -1.173
_refine_diff_density_rms 0.236
_refine_ls_extinction_method none
_refine_ls_goodness_of_fit_ref 0.908
_refine_ls_hydrogen_treatment mixed
_refine_ls_matrix_type full
_refine_ls_number_parameters 121
_refine_ls_number_reflns 2870
_refine_ls_number_restraints 0
_refine_ls_restrained_S_all 0.908
_refine_ls_R_factor_all 0.1946
_refine_ls_R_factor_gt 0.0792
_refine_ls_shift/su_max 0.001
_refine_ls_shift/su_mean 0.000
_refine_ls_structure_factor_coef Fsqd
_refine_ls_weighting_details 'w=1/[\s^2^(Fo^2^)+(0.0650P)^2^+0.0000P] where P=(Fo^2^+2Fc^2^)/3'
_refine_ls_weighting_scheme calc
_refine_ls_wR_factor_gt 0.1488
_refine_ls_wR_factor_ref 0.1816
_reflns_number_gt 1298
_reflns_number_total 2870
_reflns_threshold_expression >2sigma(I)
_cod_data_source_file b504241k.txt
_cod_data_source_block PhSeCl3
_cod_depositor_comments
;
The following automatic conversions were performed:
'_symmetry_cell_setting' value 'Triclinic' changed to 'triclinic'
according to '/home/saulius/struct/CIF-dictionaries/cif_core.dic'
dictionary named 'cif_core.dic' version 2.4.1 from 2010-06-29.

Automatic conversion script
Id: cif_fix_enum 1527 2010-12-29 10:47:43Z saulius 

The following automatic conversions were performed:

'_refine_ls_weighting_scheme' value 'calc
w=1/[\s^2^(Fo^2^)+(0.0650P)^2^+0.0000P] where P=(Fo^2^+2Fc^2^)/3' was
changed to 'calc'. New tag '_refine_ls_weighting_details' was
created. The value of the new tag was set to
'w=1/[\s^2^(Fo^2^)+(0.0650P)^2^+0.0000P] where P=(Fo^2^+2Fc^2^)/3'.

Automatic conversion script
Id: cif_fix_values 3143 2015-03-26 13:38:13Z robertas 
;
_cod_original_cell_volume 828.7(7)
_cod_database_code 7008552

loop_
_symmetry_equiv_pos_as_xyz
'x, y, z'
'-x, -y, -z'

loop_
_atom_site_label
_atom_site_type_symbol
_atom_site_fract_x
_atom_site_fract_y
_atom_site_fract_z
_atom_site_U_iso_or_equiv
_atom_site_adp_type
_atom_site_occupancy
_atom_site_calc_flag
_atom_site_refinement_flags
_atom_site_disorder_assembly
_atom_site_disorder_group
Se1 Se 0.6457(2) 0.52849(19) 0.18260(13) 0.0195(4) Uani 1 d . . .
Cl1 Cl 0.4071(6) 0.4042(5) 0.0917(3) 0.0313(11) Uani 1 d . . .
Cl2 Cl 0.8611(6) 0.4141(5) 0.0892(3) 0.0238(9) Uani 1 d . . .
Cl3 Cl 0.9085(6) 0.6904(5) 0.2968(3) 0.0266(10) Uani 1 d . . .
C1 C 0.644(2) 0.3740(17) 0.2747(11) 0.016(3) Uiso 1 d . . .
C2 C 0.644(2) 0.217(2) 0.2368(15) 0.035(5) Uiso 1 d . . .
H2 H 0.6409 0.1849 0.1683 0.042 Uiso 1 calc R . .
C3 C 0.650(2) 0.1054(19) 0.2998(12) 0.023(4) Uiso 1 d . . .
H3 H 0.6596 -0.0036 0.2749 0.027 Uiso 1 calc R . .
C4 C 0.640(2) 0.155(2) 0.3988(14) 0.033(4) Uiso 1 d . . .
H4 H 0.6332 0.0789 0.4412 0.040 Uiso 1 calc R . .
C5 C 0.641(2) 0.3172(19) 0.4381(13) 0.027(4) Uiso 1 d . . .
H5 H 0.6380 0.3510 0.5063 0.032 Uiso 1 calc R . .
C6 C 0.646(2) 0.4272(19) 0.3728(12) 0.022(4) Uiso 1 d . . .
H6 H 0.6508 0.5372 0.3966 0.026 Uiso 1 calc R . .
Se2 Se 1.1485(2) 0.80804(18) 0.18219(13) 0.0197(4) Uani 1 d . . .
Cl4 Cl 0.9086(6) 0.8684(5) 0.0844(3) 0.0279(10) Uani 1 d . . .
Cl5 Cl 1.3645(6) 0.8880(5) 0.0896(3) 0.0311(11) Uani 1 d . . .
Cl6 Cl 1.4062(6) 0.7100(5) 0.2981(3) 0.0278(10) Uani 1 d . . .
C7 C 1.146(2) 1.0118(19) 0.2722(13) 0.028(4) Uiso 1 d . . .
C8 C 1.148(2) 1.0030(19) 0.3726(12) 0.022(4) Uiso 1 d . . .
H8 H 1.1491 0.9055 0.3969 0.027 Uiso 1 calc R . .
C9 C 1.150(2) 1.152(2) 0.4351(14) 0.033(5) Uiso 1 d . . .
H9 H 1.1559 1.1545 0.5036 0.040 Uiso 1 calc R . .
C10 C 1.142(2) 1.2930(19) 0.3979(13) 0.026(4) Uiso 1 d . . .
H10 H 1.1384 1.3906 0.4407 0.032 Uiso 1 calc R . .
C11 C 1.138(2) 1.2905(18) 0.2977(12) 0.023(4) Uiso 1 d . . .
H11 H 1.1318 1.3869 0.2721 0.028 Uiso 1 calc R . .
C12 C 1.144(2) 1.1444(18) 0.2327(13) 0.022(4) Uiso 1 d . . .
H12 H 1.1467 1.1416 0.1642 0.027 Uiso 1 calc R . .

loop_
_atom_site_aniso_label
_atom_site_aniso_U_11
_atom_site_aniso_U_22
_atom_site_aniso_U_33
_atom_site_aniso_U_23
_atom_site_aniso_U_13
_atom_site_aniso_U_12
Se1 0.0173(9) 0.0207(9) 0.0215(10) 0.0064(8) 0.0016(8) 0.0002(7)
Cl1 0.023(2) 0.044(3) 0.028(3) 0.010(2) -0.008(2) -0.006(2)
Cl2 0.023(2) 0.031(2) 0.016(2) -0.0012(18) 0.0045(18) 0.0031(18)
Cl3 0.031(2) 0.024(2) 0.023(3) -0.0003(19) 0.0030(19) -0.0063(18)
Se2 0.0203(9) 0.0173(9) 0.0209(10) 0.0006(7) 0.0022(8) -0.0001(7)
Cl4 0.034(2) 0.032(2) 0.018(2) 0.0066(19) -0.007(2) 0.0010(19)
Cl5 0.035(3) 0.034(2) 0.023(3) -0.002(2) 0.010(2) -0.004(2)
Cl6 0.023(2) 0.032(2) 0.032(3) 0.014(2) 0.0028(19) 0.0166(18)

loop_
_atom_type_symbol
_atom_type_description
_atom_type_scat_dispersion_real
_atom_type_scat_dispersion_imag
_atom_type_scat_source
C C 0.0033 0.0016 'International Tables Vol C Tables 4.2.6.8 and 6.1.1.4'
H H 0.0000 0.0000 'International Tables Vol C Tables 4.2.6.8 and 6.1.1.4'
Cl Cl 0.1484 0.1585 'International Tables Vol C Tables 4.2.6.8 and 6.1.1.4'
Se Se -0.0929 2.2259 'International Tables Vol C Tables 4.2.6.8 and 6.1.1.4'

loop_
_geom_angle_atom_site_label_1
_geom_angle_atom_site_label_2
_geom_angle_atom_site_label_3
_geom_angle
_geom_angle_site_symmetry_1
_geom_angle_site_symmetry_3
_geom_angle_publ_flag
C1 Se1 Cl2 96.8(5) . . ?
C1 Se1 Cl1 92.1(4) . . ?
Cl2 Se1 Cl1 95.08(17) . . ?
C1 Se1 Cl3 88.4(4) . . ?
Cl2 Se1 Cl3 89.27(15) . . ?
Cl1 Se1 Cl3 175.53(18) . . ?
C2 C1 C6 122.6(15) . . ?
C2 C1 Se1 117.9(13) . . ?
C6 C1 Se1 119.5(11) . . ?
C1 C2 C3 119.4(18) . . ?
C4 C3 C2 119.1(16) . . ?
C3 C4 C5 121.3(17) . . ?
C6 C5 C4 117.8(17) . . ?
C1 C6 C5 119.4(15) . . ?
C7 Se2 Cl5 94.5(5) . . ?
C7 Se2 Cl4 94.6(5) . . ?
Cl5 Se2 Cl4 94.21(18) . . ?
C7 Se2 Cl6 89.0(5) . . ?
Cl5 Se2 Cl6 90.65(17) . . ?
Cl4 Se2 Cl6 173.74(16) . . ?
C12 C7 C8 125.9(16) . . ?
C12 C7 Se2 117.5(13) . . ?
C8 C7 Se2 116.6(12) . . ?
C7 C8 C9 114.9(15) . . ?
C10 C9 C8 121.5(17) . . ?
C9 C10 C11 119.6(17) . . ?
C10 C11 C12 120.6(15) . . ?
C7 C12 C11 117.3(16) . . ?

loop_
_geom_bond_atom_site_label_1
_geom_bond_atom_site_label_2
_geom_bond_distance
_geom_bond_site_symmetry_2
_geom_bond_publ_flag
Se1 C1 1.961(15) . ?
Se1 Cl2 2.198(4) . ?
Se1 Cl1 2.227(5) . ?
Se1 Cl3 2.628(5) . ?
C1 C2 1.35(2) . ?
C1 C6 1.36(2) . ?
C2 C3 1.38(2) . ?
C3 C4 1.37(2) . ?
C4 C5 1.40(2) . ?
C5 C6 1.39(2) . ?
Se2 C7 1.965(17) . ?
Se2 Cl5 2.220(5) . ?
Se2 Cl4 2.251(5) . ?
Se2 Cl6 2.616(5) . ?
C7 C12 1.32(2) . ?
C7 C8 1.40(2) . ?
C8 C9 1.41(2) . ?
C9 C10 1.37(2) . ?
C10 C11 1.38(2) . ?
C11 C12 1.41(2) . ?
